data_7153145
loop_
_publ_author_name
'Olszewska, Teresa'
'Sikorski, Artur'
'Herman, Aleksander'
'Po\/lo\'nski, Tadeusz'

_publ_section_title
;
 Helicity discrimination in
 N,N'-dibenzoyl-1,2,3,4,7,8,9,10-octahydro-1,10-phenanthrolines and their
 thiono- and selenocarbonyl analogues by inclusion complexation with
 chiral diols.
;
_journal_issue 43
_journal_name_full 'Organic &amp; biomolecular chemistry'
_journal_page_first 7522
_journal_page_last 7529
_journal_paper_doi 10.1039/c3ob41216d
_journal_volume 11
_journal_year 2013
_chemical_absolute_configuration rm
_chemical_formula_moiety 'C31 H30 O4, 0.5(C26 H24 N2 Se2)'
_chemical_formula_sum 'C44 H42 N O4 Se'
_chemical_formula_weight 727.75
_chemical_name_systematic
;

?

;
_space_group_IT_number 5
_symmetry_cell_setting monoclinic
_symmetry_space_group_name_Hall 'C 2y'
_symmetry_space_group_name_H-M 'C 1 2 1'
_atom_sites_solution_hydrogens geom
_atom_sites_solution_primary direct
_atom_sites_solution_secondary difmap
_audit_creation_method 'from SHELXL97 CIF and IUCr SHELXL97-template'
_cell_angle_alpha 90.00
_cell_angle_beta 103.26(3)
_cell_angle_gamma 90.00
_cell_formula_units_Z 4
_cell_length_a 16.458(3)
_cell_length_b 9.484(2)
_cell_length_c 23.761(5)
_cell_measurement_reflns_used 12792
_cell_measurement_temperature 295(2)
_cell_measurement_theta_max 25.00
_cell_measurement_theta_min 3.22
_cell_volume 3609.9(13)
_computing_cell_refinement 'CrysAlis RED,Version 1.171.32.15 (Oxford Diffraction Ltd., 2008)'
_computing_data_collection 'CrysAlis CCD,Version 1.171.32.15 (Oxford Diffraction Ltd., 2008)'
_computing_data_reduction 'CrysAlis RED,Version 1.171.32.15 (Oxford Diffraction Ltd., 2008)'
_computing_molecular_graphics 'ORTEPII (Johnson, 1976)'
_computing_publication_material 'SHELXL97 and PLATON (Spek, 2003)'
_computing_structure_refinement 'SHELXL-97 (Sheldrick, 2008)'
_computing_structure_solution 'SHELXS-97 (Sheldrick, 2008)'
_diffrn_ambient_temperature 295(2)
_diffrn_detector_area_resol_mean 10.4002
_diffrn_measured_fraction_theta_full 0.993
_diffrn_measured_fraction_theta_max 0.993
_diffrn_measurement_device_type 'Oxford Diffraction Ruby CCD'
_diffrn_measurement_method \w
_diffrn_radiation_monochromator graphite
_diffrn_radiation_source 'Enhance (Mo) X-ray Source'
_diffrn_radiation_type MoK\a
_diffrn_radiation_wavelength 0.71073
_diffrn_reflns_av_R_equivalents 0.0714
_diffrn_reflns_av_sigmaI/netI 0.0662
_diffrn_reflns_limit_h_max 19
_diffrn_reflns_limit_h_min -18
_diffrn_reflns_limit_k_max 11
_diffrn_reflns_limit_k_min -11
_diffrn_reflns_limit_l_max 28
_diffrn_reflns_limit_l_min -28
_diffrn_reflns_number 12792
_diffrn_reflns_theta_full 24.99
_diffrn_reflns_theta_max 24.99
_diffrn_reflns_theta_min 3.22
_exptl_absorpt_coefficient_mu 1.085
_exptl_absorpt_correction_T_max 0.9893
_exptl_absorpt_correction_T_min 0.9418
_exptl_absorpt_correction_type multi-scan
_exptl_absorpt_process_details
;

CrysAlis RED, Version 1.171.32.15 (Oxford Diffraction Ltd.,

2008)

Empirical absorption correction using spherical harmonics,

implemented in SCALE3 ABSPACK scaling algorithm.

;
_exptl_crystal_colour colourless
_exptl_crystal_density_diffrn 1.339
_exptl_crystal_density_method 'not measured'
_exptl_crystal_description needle
_exptl_crystal_F_000 1516
_exptl_crystal_size_max 0.50
_exptl_crystal_size_mid 0.15
_exptl_crystal_size_min 0.10
_refine_diff_density_max 0.930
_refine_diff_density_min -0.512
_refine_diff_density_rms 0.096
_refine_ls_abs_structure_details 'Flack H D (1983), Acta Cryst. A39, 876-881'
_refine_ls_abs_structure_Flack 0.09(17)
_refine_ls_extinction_method none
_refine_ls_goodness_of_fit_ref 1.076
_refine_ls_hydrogen_treatment constr
_refine_ls_matrix_type full
_refine_ls_number_parameters 453
_refine_ls_number_reflns 6036
_refine_ls_number_restraints 1
_refine_ls_restrained_S_all 1.076
_refine_ls_R_factor_all 0.0704
_refine_ls_R_factor_gt 0.0617
_refine_ls_shift/su_max 0.001
_refine_ls_shift/su_mean 0.000
_refine_ls_structure_factor_coef Fsqd
_refine_ls_weighting_details 'calc w=1/[\s^2^(Fo^2^)+(0.0758P)^2^+9.6520P] where P=(Fo^2^+2Fc^2^)/3'
_refine_ls_weighting_scheme calc
_refine_ls_wR_factor_gt 0.1469
_refine_ls_wR_factor_ref 0.1518
_reflns_number_gt 5331
_reflns_number_total 6036
_reflns_threshold_expression >2sigma(I)
_cod_data_source_file c3ob41216d.txt
_cod_data_source_block 7
_cod_original_sg_symbol_H-M 'C 2'
_cod_database_code 7153145

loop_
_symmetry_equiv_pos_as_xyz
'x, y, z'
'-x, y, -z'
'x+1/2, y+1/2, z'
'-x+1/2, y+1/2, -z'

loop_
_atom_site_label
_atom_site_type_symbol
_atom_site_fract_x
_atom_site_fract_y
_atom_site_fract_z
_atom_site_U_iso_or_equiv
_atom_site_adp_type
_atom_site_occupancy
_atom_site_symmetry_multiplicity
_atom_site_calc_flag
_atom_site_refinement_flags
N1 N 0.4996(3) 0.4390(5) 0.56315(19) 0.0270(10) Uani 1 1 d .
C2 C 0.5644(4) 0.4258(7) 0.6178(2) 0.0412(14) Uani 1 1 d .
H2B H 0.6182 0.4092 0.6089 0.049 Uiso 1 1 calc R
H2A H 0.5677 0.5133 0.6394 0.049 Uiso 1 1 calc R
C3 C 0.5450(6) 0.3088(9) 0.6537(3) 0.063(2) Uani 1 1 d .
H3B H 0.5156 0.3467 0.6813 0.076 Uiso 1 1 calc R
H3A H 0.5970 0.2686 0.6753 0.076 Uiso 1 1 calc R
C4A C 0.4971(4) 0.1853(7) 0.5575(3) 0.0391(16) Uani 1 1 d .
C4 C 0.4930(5) 0.1928(10) 0.6199(3) 0.0583(19) Uani 1 1 d .
H4B H 0.5113 0.1032 0.6382 0.070 Uiso 1 1 calc R
H4A H 0.4353 0.2063 0.6219 0.070 Uiso 1 1 calc R
C5 C 0.4980(5) 0.0623(8) 0.5287(4) 0.056(2) Uani 1 1 d .
H5 H 0.4959 -0.0228 0.5478 0.067 Uiso 1 1 calc R
C10B C 0.4978(4) 0.3145(6) 0.5284(3) 0.0286(13) Uani 1 1 d .
C11 C 0.4457(3) 0.5443(5) 0.5504(2) 0.0265(11) Uani 1 1 d .
C12 C 0.3689(3) 0.5243(6) 0.5034(2) 0.0298(12) Uani 1 1 d .
C13 C 0.3424(4) 0.6329(6) 0.4619(3) 0.0355(13) Uani 1 1 d .
H13 H 0.3736 0.7151 0.4631 0.043 Uiso 1 1 calc R
C14 C 0.2709(4) 0.6149(8) 0.4206(3) 0.0472(16) Uani 1 1 d .
H14 H 0.2538 0.6849 0.3931 0.057 Uiso 1 1 calc R
C15 C 0.2236(4) 0.4950(8) 0.4188(3) 0.0521(17) Uani 1 1 d .
H15 H 0.1747 0.4846 0.3903 0.063 Uiso 1 1 calc R
C16 C 0.2483(4) 0.3902(9) 0.4592(3) 0.0539(18) Uani 1 1 d .
H16 H 0.2164 0.3089 0.4583 0.065 Uiso 1 1 calc R
C17 C 0.3212(4) 0.4075(7) 0.5010(3) 0.0399(14) Uani 1 1 d .
H17 H 0.3380 0.3367 0.5282 0.048 Uiso 1 1 calc R
Se18 Se 0.45884(3) 0.70914(7) 0.59110(2) 0.03831(17) Uani 1 1 d .
C19 C 0.5862(4) 0.5550(7) 0.8430(3) 0.0402(14) Uani 1 1 d .
C20 C 0.5078(3) 0.6438(7) 0.8432(2) 0.0371(13) Uani 1 1 d .
H20 H 0.5153 0.7378 0.8279 0.044 Uiso 1 1 calc R
C21 C 0.4220(3) 0.5859(6) 0.8111(3) 0.0352(13) Uani 1 1 d .
H21 H 0.4244 0.4827 0.8115 0.042 Uiso 1 1 calc R
C22 C 0.3879(4) 0.6365(8) 0.7479(3) 0.0347(15) Uani 1 1 d .
O23 O 0.6044(3) 0.5711(5) 0.78766(18) 0.0484(11) Uani 1 1 d .
H23 H 0.5611 0.5863 0.7634 0.073 Uiso 1 1 calc R
O24 O 0.4511(3) 0.5848(5) 0.7207(2) 0.0423(11) Uani 1 1 d .
H24 H 0.4429 0.6159 0.6877 0.063 Uiso 1 1 calc R
O25 O 0.4987(2) 0.6582(5) 0.90108(17) 0.0422(11) Uani 1 1 d .
C26 C 0.4142(3) 0.6956(10) 0.8981(3) 0.0432(15) Uani 1 1 d .
O27 O 0.3665(2) 0.6307(5) 0.84561(18) 0.0427(10) Uani 1 1 d .
C28 C 0.3870(5) 0.6393(10) 0.9486(3) 0.061(2) Uani 1 1 d .
H28C H 0.3909 0.5383 0.9488 0.092 Uiso 1 1 calc R
H28B H 0.3302 0.6667 0.9464 0.092 Uiso 1 1 calc R
H28A H 0.4221 0.6763 0.9834 0.092 Uiso 1 1 calc R
C29 C 0.4042(5) 0.8557(9) 0.8932(4) 0.063(2) Uani 1 1 d .
H29C H 0.4363 0.8914 0.8673 0.094 Uiso 1 1 calc R
H29B H 0.4235 0.8976 0.9307 0.094 Uiso 1 1 calc R
H29A H 0.3464 0.8786 0.8785 0.094 Uiso 1 1 calc R
C30 C 0.5797(4) 0.3979(7) 0.8555(3) 0.0419(14) Uani 1 1 d .
C31 C 0.5321(5) 0.3435(9) 0.8906(4) 0.0585(19) Uani 1 1 d .
H31 H 0.4998 0.4043 0.9071 0.070 Uiso 1 1 calc R
C32 C 0.5306(5) 0.2008(15) 0.9022(4) 0.069(2) Uani 1 1 d .
H32 H 0.4963 0.1666 0.9252 0.082 Uiso 1 1 calc R
C33 C 0.5786(6) 0.1111(10) 0.8802(5) 0.075(3) Uani 1 1 d .
H33 H 0.5773 0.0152 0.8880 0.089 Uiso 1 1 calc R
C34 C 0.6296(7) 0.1612(9) 0.8460(5) 0.074(3) Uani 1 1 d .
H34 H 0.6647 0.1007 0.8319 0.088 Uiso 1 1 calc R
C35 C 0.6271(5) 0.3054(9) 0.8332(4) 0.062(2) Uani 1 1 d .
H35 H 0.6591 0.3391 0.8085 0.074 Uiso 1 1 calc R
C36 C 0.6619(4) 0.6204(8) 0.8855(3) 0.0425(16) Uani 1 1 d .
C37 C 0.7051(4) 0.5542(8) 0.9349(3) 0.0502(17) Uani 1 1 d .
H37 H 0.6865 0.4670 0.9448 0.060 Uiso 1 1 calc R
C38 C 0.7753(5) 0.6130(10) 0.9703(3) 0.061(2) Uani 1 1 d .
H38 H 0.8029 0.5655 1.0034 0.073 Uiso 1 1 calc R
C39 C 0.8041(5) 0.7398(9) 0.9570(4) 0.066(3) Uani 1 1 d .
H39 H 0.8525 0.7777 0.9801 0.079 Uiso 1 1 calc R
C40 C 0.7609(6) 0.8127(12) 0.9085(5) 0.095(4) Uani 1 1 d .
H40 H 0.7777 0.9025 0.9002 0.114 Uiso 1 1 calc R
C41 C 0.6911(5) 0.7477(10) 0.8722(4) 0.081(3) Uani 1 1 d .
H41 H 0.6643 0.7929 0.8383 0.097 Uiso 1 1 calc R
C42 C 0.3770(4) 0.7960(8) 0.7436(3) 0.0398(17) Uani 1 1 d .
C43 C 0.4423(5) 0.8825(9) 0.7377(3) 0.0474(18) Uani 1 1 d .
H43 H 0.4916 0.8421 0.7327 0.057 Uiso 1 1 calc R
C44 C 0.4360(6) 1.0244(9) 0.7393(3) 0.062(2) Uani 1 1 d .
H44 H 0.4813 1.0808 0.7369 0.075 Uiso 1 1 calc R
C45 C 0.3612(7) 1.0858(10) 0.7444(4) 0.077(3) Uani 1 1 d .
H45 H 0.3562 1.1834 0.7457 0.093 Uiso 1 1 calc R
C46 C 0.2956(6) 1.0018(9) 0.7475(4) 0.066(2) Uani 1 1 d .
H46 H 0.2449 1.0421 0.7497 0.080 Uiso 1 1 calc R
C47 C 0.3038(4) 0.8578(8) 0.7474(4) 0.0521(19) Uani 1 1 d .
H47 H 0.2585 0.8014 0.7499 0.063 Uiso 1 1 calc R
C48 C 0.3056(4) 0.5598(8) 0.7189(3) 0.0448(17) Uani 1 1 d .
C49 C 0.2669(4) 0.4651(8) 0.7473(3) 0.0503(19) Uani 1 1 d .
H49 H 0.2873 0.4474 0.7865 0.060 Uiso 1 1 calc R
C50 C 0.1948(5) 0.3944(9) 0.7157(4) 0.070(2) Uani 1 1 d .
H50 H 0.1671 0.3308 0.7346 0.084 Uiso 1 1 calc R
C51 C 0.1654(5) 0.4186(10) 0.6579(4) 0.071(2) Uani 1 1 d .
H51 H 0.1189 0.3697 0.6375 0.085 Uiso 1 1 calc R
C52 C 0.2039(5) 0.5135(10) 0.6301(4) 0.068(2) Uani 1 1 d .
H52 H 0.1833 0.5319 0.5910 0.081 Uiso 1 1 calc R
C53 C 0.2748(4) 0.5833(9) 0.6612(3) 0.0569(19) Uani 1 1 d .
H53 H 0.3018 0.6474 0.6421 0.068 Uiso 1 1 calc R

loop_
_atom_site_aniso_label
_atom_site_aniso_U_11
_atom_site_aniso_U_22
_atom_site_aniso_U_33
_atom_site_aniso_U_23
_atom_site_aniso_U_13
_atom_site_aniso_U_12
N1 0.025(2) 0.030(2) 0.026(2) 0.0033(19) 0.0049(18) 0.0057(19)
C2 0.037(3) 0.056(4) 0.027(3) 0.004(3) 0.000(2) 0.001(3)
C3 0.091(6) 0.062(5) 0.033(4) 0.012(3) 0.005(4) -0.001(4)
C4A 0.038(3) 0.031(5) 0.046(3) 0.015(3) 0.006(2) -0.004(3)
C4 0.072(4) 0.053(5) 0.051(4) 0.019(4) 0.016(3) -0.009(4)
C5 0.063(5) 0.030(4) 0.062(5) 0.017(3) -0.009(4) 0.001(3)
C10B 0.027(3) 0.016(3) 0.041(3) 0.002(2) 0.006(3) 0.001(2)
C11 0.033(3) 0.021(3) 0.029(3) 0.002(2) 0.014(2) -0.007(2)
C12 0.025(3) 0.031(3) 0.032(3) 0.002(2) 0.006(2) 0.003(2)
C13 0.036(3) 0.033(3) 0.039(3) 0.003(3) 0.013(3) 0.003(3)
C14 0.044(4) 0.052(4) 0.042(4) 0.010(3) 0.002(3) 0.015(3)
C15 0.032(3) 0.067(5) 0.051(4) 0.001(4) -0.003(3) -0.004(3)
C16 0.036(3) 0.070(5) 0.053(4) -0.002(4) 0.006(3) -0.015(3)
C17 0.033(3) 0.045(4) 0.042(4) 0.008(3) 0.008(3) -0.005(3)
Se18 0.0379(3) 0.0330(3) 0.0431(3) -0.0095(3) 0.0075(2) 0.0001(3)
C19 0.033(3) 0.053(4) 0.036(3) -0.004(3) 0.010(3) -0.003(3)
C20 0.032(3) 0.051(3) 0.028(3) 0.000(3) 0.005(2) -0.001(3)
C21 0.034(3) 0.037(3) 0.035(3) -0.001(3) 0.010(2) 0.002(2)
C22 0.024(3) 0.039(4) 0.040(4) -0.006(3) 0.007(3) -0.003(3)
O23 0.032(2) 0.079(3) 0.034(2) 0.003(2) 0.0071(18) 0.000(2)
O24 0.031(2) 0.063(3) 0.035(3) -0.005(2) 0.0112(19) 0.008(2)
O25 0.037(2) 0.059(3) 0.030(2) -0.0052(18) 0.0074(17) -0.0047(18)
C26 0.039(3) 0.051(4) 0.041(3) -0.015(4) 0.014(2) -0.009(4)
O27 0.034(2) 0.065(3) 0.033(2) -0.012(2) 0.0150(18) -0.011(2)
C28 0.052(4) 0.094(6) 0.045(4) -0.006(4) 0.025(3) -0.017(4)
C29 0.062(5) 0.059(5) 0.072(5) -0.024(4) 0.025(4) -0.010(4)
C30 0.041(3) 0.048(4) 0.035(3) -0.004(3) 0.003(3) -0.004(3)
C31 0.048(4) 0.058(5) 0.070(5) 0.003(4) 0.016(4) 0.007(4)
C32 0.062(4) 0.065(5) 0.077(5) 0.000(5) 0.014(4) -0.026(6)
C33 0.060(5) 0.064(6) 0.089(7) 0.011(5) -0.005(5) -0.013(5)
C34 0.082(6) 0.046(5) 0.091(7) -0.016(4) 0.018(5) 0.008(4)
C35 0.053(5) 0.061(5) 0.073(6) 0.000(4) 0.016(4) 0.010(4)
C36 0.028(3) 0.062(5) 0.038(4) -0.007(3) 0.009(3) 0.001(3)
C37 0.051(4) 0.062(5) 0.035(4) 0.006(3) 0.007(3) -0.003(3)
C38 0.045(4) 0.088(7) 0.044(4) -0.009(4) -0.001(3) 0.002(4)
C39 0.047(4) 0.073(7) 0.072(5) -0.018(4) -0.001(4) -0.015(4)
C40 0.085(7) 0.088(7) 0.095(8) 0.006(6) -0.018(6) -0.056(6)
C41 0.059(5) 0.084(8) 0.085(6) 0.014(5) -0.013(5) -0.028(5)
C42 0.041(4) 0.054(5) 0.024(3) 0.003(3) 0.007(3) -0.005(3)
C43 0.043(4) 0.066(5) 0.036(4) 0.007(3) 0.015(3) 0.002(3)
C44 0.081(6) 0.054(5) 0.047(4) 0.009(3) 0.005(4) -0.022(4)
C45 0.113(8) 0.050(5) 0.064(6) 0.006(4) 0.009(5) 0.017(5)
C46 0.059(5) 0.044(5) 0.097(7) 0.004(4) 0.019(5) 0.007(4)
C47 0.040(4) 0.048(4) 0.070(5) 0.005(4) 0.016(4) 0.007(3)
C48 0.029(3) 0.053(4) 0.049(4) -0.017(3) 0.000(3) 0.001(3)
C49 0.033(3) 0.058(5) 0.059(5) -0.010(4) 0.009(3) -0.007(3)
C50 0.050(4) 0.068(5) 0.091(7) -0.019(5) 0.016(4) -0.017(4)
C51 0.045(4) 0.074(6) 0.084(6) -0.025(5) -0.006(4) -0.012(4)
C52 0.048(4) 0.087(6) 0.059(5) -0.009(4) -0.006(4) -0.009(4)
C53 0.042(4) 0.076(5) 0.048(4) 0.011(4) -0.001(3) -0.009(3)

loop_
_atom_type_symbol
_atom_type_description
_atom_type_scat_dispersion_real
_atom_type_scat_dispersion_imag
_atom_type_scat_source
C C 0.0033 0.0016 'International Tables Vol C Tables 4.2.6.8 and 6.1.1.4'
H H 0.0000 0.0000 'International Tables Vol C Tables 4.2.6.8 and 6.1.1.4'
N N 0.0061 0.0033 'International Tables Vol C Tables 4.2.6.8 and 6.1.1.4'
O O 0.0106 0.0060 'International Tables Vol C Tables 4.2.6.8 and 6.1.1.4'
Se Se -0.0929 2.2259 'International Tables Vol C Tables 4.2.6.8 and 6.1.1.4'

loop_
_geom_angle_atom_site_label_1
_geom_angle_atom_site_label_2
_geom_angle_atom_site_label_3
_geom_angle
_geom_angle_site_symmetry_1
_geom_angle_site_symmetry_3
C11 N1 C10B 124.3(5) . .
C11 N1 C2 124.9(5) . .
C10B N1 C2 110.4(5) . .
C3 C2 N1 111.1(6) . .
C3 C2 H2B 109.4 . .
N1 C2 H2B 109.4 . .
C3 C2 H2A 109.4 . .
N1 C2 H2A 109.4 . .
H2B C2 H2A 108.0 . .
C2 C3 C4 114.4(6) . .
C2 C3 H3B 108.7 . .
C4 C3 H3B 108.7 . .
C2 C3 H3A 108.7 . .
C4 C3 H3A 108.7 . .
H3B C3 H3A 107.6 . .
C5 C4A C10B 119.9(6) . .
C5 C4A C4 123.2(6) . .
C10B C4A C4 116.8(6) . .
C4A C4 C3 114.2(6) . .
C4A C4 H4B 108.7 . .
C3 C4 H4B 108.7 . .
C4A C4 H4A 108.7 . .
C3 C4 H4A 108.7 . .
H4B C4 H4A 107.6 . .
C4A C5 C5 120.5(4) . 2_656
C4A C5 H5 119.7 . .
C5 C5 H5 119.7 2_656 .
C10B C10B C4A 119.5(4) 2_656 .
C10B C10B N1 124.6(3) 2_656 .
C4A C10B N1 115.7(5) . .
N1 C11 C12 118.9(5) . .
N1 C11 Se18 122.2(4) . .
C12 C11 Se18 118.8(4) . .
C17 C12 C13 118.8(5) . .
C17 C12 C11 121.3(5) . .
C13 C12 C11 119.9(5) . .
C14 C13 C12 119.1(6) . .
C14 C13 H13 120.4 . .
C12 C13 H13 120.4 . .
C13 C14 C15 121.1(6) . .
C13 C14 H14 119.4 . .
C15 C14 H14 119.4 . .
C14 C15 C16 120.1(6) . .
C14 C15 H15 119.9 . .
C16 C15 H15 119.9 . .
C15 C16 C17 118.9(7) . .
C15 C16 H16 120.5 . .
C17 C16 H16 120.5 . .
C12 C17 C16 122.0(6) . .
C12 C17 H17 119.0 . .
C16 C17 H17 119.0 . .
O23 C19 C30 108.9(5) . .
O23 C19 C20 107.4(5) . .
C30 C19 C20 115.9(5) . .
O23 C19 C36 104.6(5) . .
C30 C19 C36 110.2(6) . .
C20 C19 C36 109.2(5) . .
O25 C20 C19 109.2(5) . .
O25 C20 C21 103.0(4) . .
C19 C20 C21 118.4(5) . .
O25 C20 H20 108.6 . .
C19 C20 H20 108.6 . .
C21 C20 H20 108.6 . .
O27 C21 C20 104.2(5) . .
O27 C21 C22 109.1(5) . .
C20 C21 C22 117.0(5) . .
O27 C21 H21 108.8 . .
C20 C21 H21 108.8 . .
C22 C21 H21 108.8 . .
O24 C22 C42 113.3(6) . .
O24 C22 C48 106.8(5) . .
C42 C22 C48 111.0(6) . .
O24 C22 C21 101.1(5) . .
C42 C22 C21 112.5(6) . .
C48 C22 C21 111.7(6) . .
C19 O23 H23 109.5 . .
C22 O24 H24 109.5 . .
C26 O25 C20 107.1(4) . .
O25 C26 O27 105.5(5) . .
O25 C26 C28 110.3(6) . .
O27 C26 C28 109.9(6) . .
O25 C26 C29 109.8(6) . .
O27 C26 C29 109.1(6) . .
C28 C26 C29 112.0(6) . .
C21 O27 C26 109.2(4) . .
C26 C28 H28C 109.5 . .
C26 C28 H28B 109.5 . .
H28C C28 H28B 109.5 . .
C26 C28 H28A 109.5 . .
H28C C28 H28A 109.5 . .
H28B C28 H28A 109.5 . .
C26 C29 H29C 109.5 . .
C26 C29 H29B 109.5 . .
H29C C29 H29B 109.5 . .
C26 C29 H29A 109.5 . .
H29C C29 H29A 109.5 . .
H29B C29 H29A 109.5 . .
C35 C30 C31 117.0(8) . .
C35 C30 C19 118.8(7) . .
C31 C30 C19 124.1(6) . .
C30 C31 C32 121.9(8) . .
C30 C31 H31 119.0 . .
C32 C31 H31 119.0 . .
C33 C32 C31 120.1(8) . .
C33 C32 H32 119.9 . .
C31 C32 H32 119.9 . .
C32 C33 C34 120.2(9) . .
C32 C33 H33 119.9 . .
C34 C33 H33 119.9 . .
C33 C34 C35 118.3(9) . .
C33 C34 H34 120.8 . .
C35 C34 H34 120.8 . .
C30 C35 C34 122.3(9) . .
C30 C35 H35 118.8 . .
C34 C35 H35 118.8 . .
C41 C36 C37 117.4(7) . .
C41 C36 C19 118.7(7) . .
C37 C36 C19 123.8(7) . .
C36 C37 C38 122.1(8) . .
C36 C37 H37 119.0 . .
C38 C37 H37 119.0 . .
C39 C38 C37 120.3(8) . .
C39 C38 H38 119.9 . .
C37 C38 H38 119.9 . .
C38 C39 C40 119.6(8) . .
C38 C39 H39 120.2 . .
C40 C39 H39 120.2 . .
C39 C40 C41 118.6(9) . .
C39 C40 H40 120.7 . .
C41 C40 H40 120.7 . .
C36 C41 C40 121.8(9) . .
C36 C41 H41 119.1 . .
C40 C41 H41 119.1 . .
C47 C42 C43 118.1(7) . .
C47 C42 C22 121.0(7) . .
C43 C42 C22 120.9(7) . .
C44 C43 C42 121.5(7) . .
C44 C43 H43 119.3 . .
C42 C43 H43 119.3 . .
C43 C44 C45 119.6(8) . .
C43 C44 H44 120.2 . .
C45 C44 H44 120.2 . .
C46 C45 C44 119.3(8) . .
C46 C45 H45 120.3 . .
C44 C45 H45 120.3 . .
C45 C46 C47 120.4(8) . .
C45 C46 H46 119.8 . .
C47 C46 H46 119.8 . .
C42 C47 C46 121.1(7) . .
C42 C47 H47 119.5 . .
C46 C47 H47 119.5 . .
C49 C48 C53 119.7(6) . .
C49 C48 C22 123.2(7) . .
C53 C48 C22 117.0(7) . .
C48 C49 C50 118.6(8) . .
C48 C49 H49 120.7 . .
C50 C49 H49 120.7 . .
C51 C50 C49 120.8(8) . .
C51 C50 H50 119.6 . .
C49 C50 H50 119.6 . .
C52 C51 C50 120.3(7) . .
C52 C51 H51 119.9 . .
C50 C51 H51 119.9 . .
C51 C52 C53 118.9(8) . .
C51 C52 H52 120.6 . .
C53 C52 H52 120.6 . .
C48 C53 C52 121.8(7) . .
C48 C53 H53 119.1 . .
C52 C53 H53 119.1 . .

loop_
_geom_bond_atom_site_label_1
_geom_bond_atom_site_label_2
_geom_bond_distance
_geom_bond_site_symmetry_2
N1 C11 1.324(7) .
N1 C10B 1.436(8) .
N1 C2 1.485(7) .
C2 C3 1.478(10) .
C2 H2B 0.9700 .
C2 H2A 0.9700 .
C3 C4 1.507(11) .
C3 H3B 0.9700 .
C3 H3A 0.9700 .
C4A C5 1.354(11) .
C4A C10B 1.409(9) .
C4A C4 1.502(9) .
C4 H4B 0.9700 .
C4 H4A 0.9700 .
C5 C5 1.382(17) 2_656
C5 H5 0.9300 .
C10B C10B 1.369(13) 2_656
C11 C12 1.494(8) .
C11 Se18 1.825(5) .
C12 C17 1.351(8) .
C12 C13 1.423(8) .
C13 C14 1.359(9) .
C13 H13 0.9300 .
C14 C15 1.374(10) .
C14 H14 0.9300 .
C15 C16 1.376(11) .
C15 H15 0.9300 .
C16 C17 1.381(9) .
C16 H16 0.9300 .
C17 H17 0.9300 .
C19 O23 1.422(7) .
C19 C30 1.528(10) .
C19 C20 1.542(9) .
C19 C36 1.543(9) .
C20 O25 1.424(7) .
C20 C21 1.543(8) .
C20 H20 0.9800 .
C21 O27 1.425(7) .
C21 C22 1.554(9) .
C21 H21 0.9800 .
C22 O24 1.430(8) .
C22 C42 1.523(8) .
C22 C48 1.553(9) .
O23 H23 0.8200 .
O24 H24 0.8200 .
O25 C26 1.421(7) .
C26 O27 1.450(7) .
C26 C28 1.473(10) .
C26 C29 1.529(13) .
C28 H28C 0.9600 .
C28 H28B 0.9600 .
C28 H28A 0.9600 .
C29 H29C 0.9600 .
C29 H29B 0.9600 .
C29 H29A 0.9600 .
C30 C35 1.360(11) .
C30 C31 1.370(10) .
C31 C32 1.383(16) .
C31 H31 0.9300 .
C32 C33 1.345(15) .
C32 H32 0.9300 .
C33 C34 1.379(14) .
C33 H33 0.9300 .
C34 C35 1.400(13) .
C34 H34 0.9300 .
C35 H35 0.9300 .
C36 C41 1.362(11) .
C36 C37 1.377(10) .
C37 C38 1.381(10) .
C37 H37 0.9300 .
C38 C39 1.356(12) .
C38 H38 0.9300 .
C39 C40 1.391(14) .
C39 H39 0.9300 .
C40 C41 1.410(12) .
C40 H40 0.9300 .
C41 H41 0.9300 .
C42 C47 1.362(10) .
C42 C43 1.383(10) .
C43 C44 1.351(11) .
C43 H43 0.9300 .
C44 C45 1.393(13) .
C44 H44 0.9300 .
C45 C46 1.356(13) .
C45 H45 0.9300 .
C46 C47 1.373(11) .
C46 H46 0.9300 .
C47 H47 0.9300 .
C48 C49 1.365(10) .
C48 C53 1.367(10) .
C49 C50 1.419(10) .
C49 H49 0.9300 .
C50 C51 1.368(13) .
C50 H50 0.9300 .
C51 C52 1.356(13) .
C51 H51 0.9300 .
C52 C53 1.396(10) .
C52 H52 0.9300 .
C53 H53 0.9300 .

loop_
_geom_torsion_atom_site_label_1
_geom_torsion_atom_site_label_2
_geom_torsion_atom_site_label_3
_geom_torsion_atom_site_label_4
_geom_torsion
_geom_torsion_site_symmetry_4
C11 N1 C2 C3 110.7(7) .
C10B N1 C2 C3 -63.5(7) .
N1 C2 C3 C4 26.6(9) .
C5 C4A C4 C3 142.1(8) .
C10B C4A C4 C3 -39.6(9) .
C2 C3 C4 C4A 22.3(10) .
C10B C4A C5 C5 1.9(13) 2_656
C4 C4A C5 C5 -179.9(9) 2_656
C5 C4A C10B C10B -2.2(10) 2_656
C4 C4A C10B C10B 179.5(7) 2_656
C5 C4A C10B N1 -178.0(7) .
C4 C4A C10B N1 3.7(8) .
C11 N1 C10B C10B 57.8(10) 2_656
C2 N1 C10B C10B -128.0(8) 2_656
C11 N1 C10B C4A -126.6(6) .
C2 N1 C10B C4A 47.6(6) .
C10B N1 C11 C12 11.8(7) .
C2 N1 C11 C12 -161.6(5) .
C10B N1 C11 Se18 -172.0(4) .
C2 N1 C11 Se18 14.6(7) .
N1 C11 C12 C17 47.2(7) .
Se18 C11 C12 C17 -129.1(5) .
N1 C11 C12 C13 -136.0(5) .
Se18 C11 C12 C13 47.6(6) .
C17 C12 C13 C14 -1.1(9) .
C11 C12 C13 C14 -177.9(5) .
C12 C13 C14 C15 0.9(10) .
C13 C14 C15 C16 -0.2(11) .
C14 C15 C16 C17 -0.3(11) .
C13 C12 C17 C16 0.6(9) .
C11 C12 C17 C16 177.4(6) .
C15 C16 C17 C12 0.1(10) .
O23 C19 C20 O25 -166.3(5) .
C30 C19 C20 O25 71.8(6) .
C36 C19 C20 O25 -53.4(7) .
O23 C19 C20 C21 76.5(7) .
C30 C19 C20 C21 -45.5(7) .
C36 C19 C20 C21 -170.7(5) .
O25 C20 C21 O27 24.2(6) .
C19 C20 C21 O27 144.7(5) .
O25 C20 C21 C22 144.6(5) .
C19 C20 C21 C22 -94.9(7) .
O27 C21 C22 O24 179.2(5) .
C20 C21 C22 O24 61.3(7) .
O27 C21 C22 C42 58.0(7) .
C20 C21 C22 C42 -59.8(7) .
O27 C21 C22 C48 -67.6(7) .
C20 C21 C22 C48 174.6(5) .
C19 C20 O25 C26 -160.2(6) .
C21 C20 O25 C26 -33.6(7) .
C20 O25 C26 O27 30.4(7) .
C20 O25 C26 C28 149.0(6) .
C20 O25 C26 C29 -87.1(6) .
C20 C21 O27 C26 -6.4(7) .
C22 C21 O27 C26 -132.0(6) .
O25 C26 O27 C21 -13.9(7) .
C28 C26 O27 C21 -132.8(6) .
C29 C26 O27 C21 104.0(6) .
O23 C19 C30 C35 31.2(8) .
C20 C19 C30 C35 152.4(6) .
C36 C19 C30 C35 -82.9(8) .
O23 C19 C30 C31 -152.3(6) .
C20 C19 C30 C31 -31.1(9) .
C36 C19 C30 C31 93.6(8) .
C35 C30 C31 C32 -1.2(11) .
C19 C30 C31 C32 -177.8(7) .
C30 C31 C32 C33 2.0(12) .
C31 C32 C33 C34 0.1(13) .
C32 C33 C34 C35 -2.7(15) .
C31 C30 C35 C34 -1.5(13) .
C19 C30 C35 C34 175.2(9) .
C33 C34 C35 C30 3.4(16) .
O23 C19 C36 C41 46.1(9) .
C30 C19 C36 C41 162.9(7) .
C20 C19 C36 C41 -68.6(8) .
O23 C19 C36 C37 -130.3(7) .
C30 C19 C36 C37 -13.4(9) .
C20 C19 C36 C37 115.0(7) .
C41 C36 C37 C38 0.2(12) .
C19 C36 C37 C38 176.6(7) .
C36 C37 C38 C39 -0.2(12) .
C37 C38 C39 C40 2.3(13) .
C38 C39 C40 C41 -4.3(16) .
C37 C36 C41 C40 -2.4(14) .
C19 C36 C41 C40 -178.9(9) .
C39 C40 C41 C36 4.4(17) .
O24 C22 C42 C47 156.1(6) .
C48 C22 C42 C47 35.9(10) .
C21 C22 C42 C47 -90.1(8) .
O24 C22 C42 C43 -26.3(10) .
C48 C22 C42 C43 -146.5(6) .
C21 C22 C42 C43 87.6(8) .
C47 C42 C43 C44 4.0(11) .
C22 C42 C43 C44 -173.7(8) .
C42 C43 C44 C45 -2.7(12) .
C43 C44 C45 C46 -0.3(13) .
C44 C45 C46 C47 2.0(14) .
C43 C42 C47 C46 -2.3(12) .
C22 C42 C47 C46 175.4(9) .
C45 C46 C47 C42 -0.7(14) .
O24 C22 C48 C49 112.7(7) .
C42 C22 C48 C49 -123.3(8) .
C21 C22 C48 C49 3.1(9) .
O24 C22 C48 C53 -63.0(8) .
C42 C22 C48 C53 61.0(9) .
C21 C22 C48 C53 -172.6(6) .
C53 C48 C49 C50 -0.5(11) .
C22 C48 C49 C50 -176.1(7) .
C48 C49 C50 C51 1.1(12) .
C49 C50 C51 C52 -1.6(13) .
C50 C51 C52 C53 1.5(13) .
C49 C48 C53 C52 0.5(12) .
C22 C48 C53 C52 176.3(7) .
C51 C52 C53 C48 -1.0(13) .
